data_1511095
loop_
_publ_author_name
'Kuz'ma, Yu.B.'
'Chaban, N.'
'Babizhet'sky, V.S.'
'Veremchuk, I.V.'

_publ_section_title
;
 New borides Er0.917 Ni4.09 B and Er Ni7 B3 and their crystal structures
;
_journal_name_full 'Journal of Solid State Chemistry'
_journal_page_first 425
_journal_page_last 430
_journal_paper_doi 10.1016/j.jssc.2003.02.002
_journal_volume 177
_journal_year 2004
_chemical_formula_sum 'B Er0.917 Ni4.09'
_chemical_name_systematic 'Er0.917 Ni4.09 B'
_space_group_IT_number 191
_symmetry_space_group_name_Hall '-P 6 2'
_symmetry_space_group_name_H-M 'P 6/m m m'
_cell_angle_alpha 90
_cell_angle_beta 90
_cell_angle_gamma 120
_cell_formula_units_Z 18
_cell_length_a 14.8399
_cell_length_b 14.8399
_cell_length_c 6.9194
_cell_volume 1319.657
_citation_journal_id_ASTM JSSCBI
_cod_data_source_file boron0-1_193.cif
_cod_data_source_block B1Er0.917Ni4.09
_cod_original_formula_sum 'B1 Er0.917 Ni4.09'
_cod_database_code 1511095

loop_
_symmetry_equiv_pos_as_xyz
x,y,z
x-y,x,z
-y,x-y,z
-x,-y,z
-x+y,-x,z
y,-x+y,z
-y,-x,-z
x-y,-y,-z
x,x-y,-z
y,x,-z
-x+y,y,-z
-x,-x+y,-z
-x,-y,-z
-x+y,-x,-z
y,-x+y,-z
x,y,-z
x-y,x,-z
-y,x-y,-z
y,x,z
-x+y,y,z
-x,-x+y,z
-y,-x,z
x-y,-y,z
x,x-y,z

loop_
_atom_site_label
_atom_site_type_symbol
_atom_site_fract_x
_atom_site_fract_y
_atom_site_fract_z
_atom_site_occupancy
_atom_site_U_iso_or_equiv
Er1 Er 0.3217 0 0.5 1 0.0
Ni9 Ni 0 0 0.346 0.38 0.0
Er5 Er 0.3333 0.6667 0.5 1 0.0
Er2 Er 0.3439 0 0 1 0.0
Ni11 Ni 0 0 0.048 0.265 0.0
Ni12 Ni 0 0 0.5 0.19 0.0
Ni5 Ni 0.2238 0.4476 0 1 0.0
B1 B 0.2113 0.4226 0.5 1 0.0
Er3 Er 0.3333 0.6667 0 0.949 0.0
Ni6 Ni 0.5603 0.1206 0 1 0.0
Er4 Er 0 0 0 0.615 0.0
Ni10 Ni 0 0 0.393 0.16 0.0
B2 B 0.5541 0.1082 0.5 1 0.0
B3 B 0.1239 0.2478 0 1 0.0
Ni8 Ni 0 0 0.883 0.18 0.0
Ni4 Ni 0.0934 0.1868 0.5 0.922 0.0
Ni3 Ni 0.1708 0 0.1883 1 0.0
Ni1 Ni 0.16562 0.49803 0.2976 1 0.0
Ni7 Ni 0.5 0 0.2859 1 0.0
Ni2 Ni 0.16538 0.33076 0.2667 1 0.0
